data_4034391
loop_
_publ_author_name
'Sheng, Guorong'
'Li, Zhenmin'
'Mao, Jianming'
'Lu, Ping'
'Wang, Yanguang'

_publ_section_title
;
 General Approach To Construct
 Azepino[2,3-<i>b</i>:4,5-<i>b</i>']diindoles,
 Azocino[2,3-<i>b</i>:4,5-<i>b</i>']diindoles, and
 Azonino[2,3-<i>b</i>:4,5-<i>b</i>']diindoles via Rh(II)-Catalyzed
 Reactions of 3-Diazoindolin-2-imines with 3-(Bromoalkyl)indoles.
;
_journal_issue 15
_journal_name_full 'The Journal of organic chemistry'
_journal_page_first 9561
_journal_page_last 9569
_journal_paper_doi 10.1021/acs.joc.9b01169
_journal_volume 84
_journal_year 2019
_chemical_formula_moiety 'C27 H25 N3 O2 S'
_chemical_formula_sum 'C27 H25 N3 O2 S'
_chemical_formula_weight 455.56
_space_group_crystal_system triclinic
_space_group_IT_number 2
_space_group_name_Hall '-P 1'
_space_group_name_H-M_alt 'P -1'
_atom_sites_solution_hydrogens geom
_atom_sites_solution_primary dual
_audit_creation_date 2017-09-26
_audit_creation_method
;
Olex2 1.2
(compiled 2017.03.28 svn.r3405 for OlexSys, GUI svn.r5381)
;
_cell_angle_alpha 66.676(10)
_cell_angle_beta 66.523(10)
_cell_angle_gamma 89.163(7)
_cell_formula_units_Z 2
_cell_length_a 10.2015(9)
_cell_length_b 10.5115(10)
_cell_length_c 12.4818(14)
_cell_measurement_reflns_used 2044
_cell_measurement_temperature 293(2)
_cell_measurement_theta_max 29.3618
_cell_measurement_theta_min 3.3214
_cell_volume 1110.9(2)
_computing_cell_refinement
;
CrysAlisPro, Agilent Technologies,
Version 1.171.35.11 (release 16-05-2011 CrysAlis171 .NET)
(compiled May 16 2011,17:55:39)
;
_computing_data_collection
;
CrysAlisPro, Agilent Technologies,
Version 1.171.35.11 (release 16-05-2011 CrysAlis171 .NET)
(compiled May 16 2011,17:55:39)
;
_computing_data_reduction
;
CrysAlisPro, Agilent Technologies,
Version 1.171.35.11 (release 16-05-2011 CrysAlis171 .NET)
(compiled May 16 2011,17:55:39)
;
_computing_molecular_graphics 'Olex2 (Dolomanov et al., 2009)'
_computing_publication_material 'Olex2 (Dolomanov et al., 2009)'
_computing_structure_refinement 'ShelXL (Sheldrick, 2015)'
_computing_structure_solution 'ShelXT (Sheldrick, 2015)'
_diffrn_ambient_temperature 293.15
_diffrn_detector_area_resol_mean 10.3592
_diffrn_measured_fraction_theta_full 0.998
_diffrn_measured_fraction_theta_max 0.997
_diffrn_measurement_details
;
#__ type_ start__ end____ width___ exp.time_
  1 omega  -47.00   40.00   1.0000    5.0000
omega____ theta____ kappa____ phi______ frames
    -      -11.6246   86.0000  -63.0000 87

#__ type_ start__ end____ width___ exp.time_
  2 omega  -86.00   13.00   1.0000    5.0000
omega____ theta____ kappa____ phi______ frames
    -      -11.6246  -77.0000   60.0000 99

#__ type_ start__ end____ width___ exp.time_
  3 omega  -48.00   40.00   1.0000    5.0000
omega____ theta____ kappa____ phi______ frames
    -      -11.6246   86.0000 -178.0000 88
;
_diffrn_measurement_device_type 'Xcalibur, Atlas, Gemini ultra'
_diffrn_measurement_method '\w scans'
_diffrn_orient_matrix_UB_11 0.0751951000
_diffrn_orient_matrix_UB_12 0.0278370000
_diffrn_orient_matrix_UB_13 -0.0329315000
_diffrn_orient_matrix_UB_21 -0.0049180000
_diffrn_orient_matrix_UB_22 0.0160509000
_diffrn_orient_matrix_UB_23 0.0514406000
_diffrn_orient_matrix_UB_31 0.0154485000
_diffrn_orient_matrix_UB_32 -0.0672889000
_diffrn_orient_matrix_UB_33 0.0309160000
_diffrn_radiation_monochromator graphite
_diffrn_radiation_type MoK\a
_diffrn_radiation_wavelength 0.71073
_diffrn_reflns_av_R_equivalents 0.0301
_diffrn_reflns_av_unetI/netI 0.0436
_diffrn_reflns_Laue_measured_fraction_full 0.998
_diffrn_reflns_Laue_measured_fraction_max 0.997
_diffrn_reflns_limit_h_max 12
_diffrn_reflns_limit_h_min -12
_diffrn_reflns_limit_k_max 11
_diffrn_reflns_limit_k_min -12
_diffrn_reflns_limit_l_max 11
_diffrn_reflns_limit_l_min -15
_diffrn_reflns_number 6860
_diffrn_reflns_point_group_measured_fraction_full 0.998
_diffrn_reflns_point_group_measured_fraction_max 0.997
_diffrn_reflns_theta_full 25.242
_diffrn_reflns_theta_max 25.348
_diffrn_reflns_theta_min 3.328
_diffrn_source 'Enhance (Mo) X-ray Source'
_exptl_absorpt_coefficient_mu 0.177
_exptl_absorpt_correction_T_max 1.00000
_exptl_absorpt_correction_T_min 0.87290
_exptl_absorpt_correction_type multi-scan
_exptl_absorpt_process_details
;
CrysAlisPro, Agilent Technologies,
Version 1.171.35.11 (release 16-05-2011 CrysAlis171 .NET)
(compiled May 16 2011,17:55:39)
Empirical absorption correction using spherical harmonics,
 implemented in SCALE3 ABSPACK scaling algorithm.
;
_exptl_crystal_colour yellow
_exptl_crystal_colour_primary yellow
_exptl_crystal_density_diffrn 1.362
_exptl_crystal_description plate
_exptl_crystal_F_000 480
_exptl_crystal_size_max 0.49
_exptl_crystal_size_mid 0.46
_exptl_crystal_size_min 0.28
_refine_diff_density_max 0.314
_refine_diff_density_min -0.387
_refine_diff_density_rms 0.068
_refine_ls_extinction_method none
_refine_ls_goodness_of_fit_ref 1.045
_refine_ls_hydrogen_treatment constr
_refine_ls_matrix_type full
_refine_ls_number_parameters 301
_refine_ls_number_reflns 4049
_refine_ls_number_restraints 0
_refine_ls_restrained_S_all 1.045
_refine_ls_R_factor_all 0.0764
_refine_ls_R_factor_gt 0.0579
_refine_ls_shift/su_max 0.000
_refine_ls_shift/su_mean 0.000
_refine_ls_structure_factor_coef Fsqd
_refine_ls_weighting_details 'w=1/[\s^2^(Fo^2^)+(0.0896P)^2^+0.2473P] where P=(Fo^2^+2Fc^2^)/3'
_refine_ls_weighting_scheme calc
_refine_ls_wR_factor_gt 0.1503
_refine_ls_wR_factor_ref 0.1719
_reflns_Friedel_coverage 0.000
_reflns_number_gt 3076
_reflns_number_total 4049
_reflns_threshold_expression 'I > 2\s(I)'
_cod_data_source_file jo9b01169_si_002.cif
_cod_data_source_block 170926_sgr5_020b
_cod_database_code 4034391
_shelx_shelxl_version_number 2016/6
_chemical_oxdiff_formula 'c h n o s'
_shelx_space_group_comment
;
The symmetry employed for this shelxl refinement is uniquely defined
by the following loop, which should always be used as a source of
symmetry information in preference to the above space-group names.
They are only intended as comments.
;
_shelx_estimated_absorpt_t_max 0.952
_shelx_estimated_absorpt_t_min 0.918
_reflns_odcompleteness_completeness 99.56
_reflns_odcompleteness_iscentric 1
_reflns_odcompleteness_theta 26.32
_olex2_refinement_description
;
1. Fixed Uiso
 At 1.2 times of:
  All C(H) groups, All C(H,H) groups
 At 1.5 times of:
  All C(H,H,H) groups
2.a Secondary CH2 refined with riding coordinates:
 C17(H17A,H17B), C18(H18A,H18B)
2.b Aromatic/amide H refined with riding coordinates:
 C15(H15), C26(H26), C22(H22), C25(H25), C1(H1), C4(H4), C23(H23), C13(H13),
 C14(H14), C3(H3), C12(H12), C2(H2)
2.c Idealised Me refined as rotating group:
 C19(H19A,H19B,H19C), C20(H20A,H20B,H20C), C27(H27A,H27B,H27C)
;
_olex2_submission_special_instructions 'No special instructions were received'

loop_
_space_group_symop_operation_xyz
'x, y, z'
'-x, -y, -z'

loop_
_atom_site_label
_atom_site_type_symbol
_atom_site_fract_x
_atom_site_fract_y
_atom_site_fract_z
_atom_site_U_iso_or_equiv
_atom_site_adp_type
_atom_site_occupancy
_atom_site_site_symmetry_order
_atom_site_calc_flag
_atom_site_refinement_flags_posn
S1 S 0.64812(7) 0.50872(7) 0.24239(7) 0.0597(3) Uani 1 1 d .
N1 N 0.2547(2) 0.1765(2) 0.32918(18) 0.0448(5) Uani 1 1 d .
N2 N 0.7695(2) 0.2328(2) 0.1635(2) 0.0531(6) Uani 1 1 d .
N3 N 0.6459(2) 0.3383(2) 0.3099(2) 0.0526(5) Uani 1 1 d .
O2 O 0.7532(2) 0.5576(2) 0.1120(2) 0.0841(7) Uani 1 1 d .
O1 O 0.6643(2) 0.5614(3) 0.3263(3) 0.0910(8) Uani 1 1 d .
C10 C 0.5790(2) 0.1043(2) 0.1811(2) 0.0412(5) Uani 1 1 d .
C9 C 0.5243(2) 0.1846(2) 0.2554(2) 0.0393(5) Uani 1 1 d .
C8 C 0.3795(2) 0.1772(2) 0.3493(2) 0.0400(5) Uani 1 1 d .
C16 C 0.6433(3) 0.2589(3) 0.2427(3) 0.0468(6) Uani 1 1 d .
C5 C 0.1392(3) 0.1714(2) 0.4377(2) 0.0462(6) Uani 1 1 d .
C6 C 0.1915(3) 0.1676(2) 0.5268(2) 0.0469(6) Uani 1 1 d .
C19 C 0.2468(3) 0.2017(3) 0.2096(2) 0.0522(6) Uani 1 1 d .
H19A H 0.206556 0.285536 0.182861 0.078 Uiso 1 1 calc GR
H19B H 0.186173 0.123331 0.222184 0.078 Uiso 1 1 calc GR
H19C H 0.342348 0.213119 0.144400 0.078 Uiso 1 1 calc GR
C11 C 0.7315(3) 0.1377(3) 0.1257(2) 0.0478(6) Uani 1 1 d .
C7 C 0.3445(3) 0.1732(3) 0.4686(2) 0.0461(6) Uani 1 1 d .
C15 C 0.5169(3) 0.0013(3) 0.1632(2) 0.0492(6) Uani 1 1 d .
H15 H 0.416608 -0.023004 0.199021 0.059 Uiso 1 1 calc R
C21 C 0.4783(3) 0.5331(2) 0.2399(2) 0.0489(6) Uani 1 1 d .
C26 C 0.3595(3) 0.5219(3) 0.3500(3) 0.0564(7) Uani 1 1 d .
H26 H 0.369917 0.508048 0.424318 0.068 Uiso 1 1 calc R
C22 C 0.4620(3) 0.5573(3) 0.1288(3) 0.0582(7) Uani 1 1 d .
H22 H 0.541527 0.565652 0.054422 0.070 Uiso 1 1 calc R
C25 C 0.2256(3) 0.5314(3) 0.3477(3) 0.0598(7) Uani 1 1 d .
H25 H 0.145796 0.523284 0.421760 0.072 Uiso 1 1 calc R
C1 C 0.0914(3) 0.1614(3) 0.6472(3) 0.0608(7) Uani 1 1 d .
H1 H 0.121712 0.156454 0.709578 0.073 Uiso 1 1 calc R
C4 C -0.0064(3) 0.1714(3) 0.4626(3) 0.0607(7) Uani 1 1 d .
H4 H -0.039118 0.173698 0.402287 0.073 Uiso 1 1 calc R
C24 C 0.2063(3) 0.5527(3) 0.2385(3) 0.0565(7) Uani 1 1 d .
C23 C 0.3266(4) 0.5688(3) 0.1292(3) 0.0635(8) Uani 1 1 d .
H23 H 0.316754 0.587957 0.053639 0.076 Uiso 1 1 calc R
C13 C 0.7547(4) -0.0275(3) 0.0367(3) 0.0679(8) Uani 1 1 d .
H13 H 0.811674 -0.072504 -0.011792 0.082 Uiso 1 1 calc R
C14 C 0.6039(3) -0.0636(3) 0.0930(3) 0.0608(7) Uani 1 1 d .
H14 H 0.562045 -0.133153 0.082356 0.073 Uiso 1 1 calc R
C3 C -0.0998(3) 0.1679(3) 0.5790(3) 0.0673(8) Uani 1 1 d .
H3 H -0.197446 0.168936 0.597505 0.081 Uiso 1 1 calc R
C12 C 0.8202(3) 0.0732(3) 0.0517(3) 0.0623(7) Uani 1 1 d .
H12 H 0.920665 0.097692 0.013796 0.075 Uiso 1 1 calc R
C2 C -0.0517(3) 0.1627(3) 0.6693(3) 0.0683(8) Uani 1 1 d .
H2 H -0.118128 0.160131 0.747442 0.082 Uiso 1 1 calc R
C20 C 0.9162(3) 0.2829(4) 0.1358(4) 0.0806(10) Uani 1 1 d .
H20A H 0.913740 0.343366 0.177219 0.121 Uiso 1 1 calc GR
H20B H 0.971130 0.334316 0.044194 0.121 Uiso 1 1 calc GR
H20C H 0.960898 0.204274 0.167467 0.121 Uiso 1 1 calc GR
C27 C 0.0571(4) 0.5543(4) 0.2414(4) 0.0804(10) Uani 1 1 d .
H27A H 0.009760 0.459667 0.275022 0.121 Uiso 1 1 calc GR
H27B H 0.065378 0.606465 0.155455 0.121 Uiso 1 1 calc GR
H27C H 0.001265 0.597926 0.295491 0.121 Uiso 1 1 calc GR
C17 C 0.5857(4) 0.2626(4) 0.4525(3) 0.0962(12) Uani 1 1 d .
H17A H 0.654229 0.203409 0.472300 0.115 Uiso 1 1 calc R
H17B H 0.584879 0.332629 0.485073 0.115 Uiso 1 1 calc R
C18 C 0.4465(4) 0.1773(5) 0.5258(3) 0.0873(11) Uani 1 1 d .
H18A H 0.395747 0.203605 0.596133 0.105 Uiso 1 1 calc R
H18B H 0.461455 0.081401 0.564626 0.105 Uiso 1 1 calc R

loop_
_atom_site_aniso_label
_atom_site_aniso_U_11
_atom_site_aniso_U_22
_atom_site_aniso_U_33
_atom_site_aniso_U_23
_atom_site_aniso_U_13
_atom_site_aniso_U_12
S1 0.0490(4) 0.0544(4) 0.0773(5) -0.0374(4) -0.0190(4) -0.0001(3)
N1 0.0390(10) 0.0493(12) 0.0415(11) -0.0153(9) -0.0166(9) -0.0023(9)
N2 0.0362(11) 0.0599(14) 0.0747(15) -0.0358(12) -0.0275(11) 0.0128(10)
N3 0.0560(12) 0.0563(13) 0.0625(14) -0.0317(12) -0.0348(11) 0.0080(10)
O2 0.0540(12) 0.0688(14) 0.0881(16) -0.0226(12) -0.0016(11) 0.0010(10)
O1 0.0738(14) 0.1032(18) 0.142(2) -0.0921(18) -0.0490(15) 0.0101(12)
C10 0.0472(13) 0.0408(13) 0.0408(12) -0.0175(11) -0.0237(11) 0.0097(10)
C9 0.0420(12) 0.0392(12) 0.0417(12) -0.0180(10) -0.0219(10) 0.0079(10)
C8 0.0419(12) 0.0342(12) 0.0424(12) -0.0138(10) -0.0190(10) 0.0040(9)
C16 0.0459(13) 0.0482(14) 0.0607(15) -0.0279(13) -0.0319(12) 0.0144(11)
C5 0.0417(13) 0.0384(13) 0.0443(13) -0.0107(11) -0.0117(11) -0.0013(10)
C6 0.0499(14) 0.0383(13) 0.0430(13) -0.0151(11) -0.0129(11) 0.0042(11)
C19 0.0520(14) 0.0586(16) 0.0468(14) -0.0177(12) -0.0261(12) 0.0002(12)
C11 0.0442(13) 0.0499(14) 0.0534(14) -0.0235(12) -0.0233(12) 0.0143(11)
C7 0.0520(14) 0.0468(14) 0.0452(13) -0.0209(12) -0.0251(12) 0.0119(11)
C15 0.0567(15) 0.0462(14) 0.0481(14) -0.0195(12) -0.0261(12) 0.0054(12)
C21 0.0549(15) 0.0373(13) 0.0523(14) -0.0233(12) -0.0165(12) 0.0037(11)
C26 0.0653(17) 0.0592(17) 0.0504(15) -0.0290(14) -0.0247(13) 0.0168(14)
C22 0.0671(18) 0.0496(15) 0.0473(15) -0.0220(13) -0.0129(13) 0.0048(13)
C25 0.0528(16) 0.0640(18) 0.0577(16) -0.0293(14) -0.0161(13) 0.0166(14)
C1 0.0690(18) 0.0565(17) 0.0489(15) -0.0229(14) -0.0172(14) 0.0085(14)
C4 0.0426(14) 0.0601(17) 0.0580(16) -0.0113(14) -0.0146(13) -0.0033(12)
C24 0.0659(17) 0.0420(14) 0.0653(17) -0.0248(13) -0.0296(15) 0.0110(13)
C23 0.087(2) 0.0522(17) 0.0588(17) -0.0241(14) -0.0381(16) 0.0145(15)
C13 0.078(2) 0.075(2) 0.0713(19) -0.0473(17) -0.0358(17) 0.0344(17)
C14 0.080(2) 0.0554(16) 0.0640(17) -0.0347(15) -0.0377(16) 0.0152(15)
C3 0.0463(15) 0.0623(18) 0.0638(18) -0.0133(15) -0.0090(14) 0.0016(13)
C12 0.0515(15) 0.0733(19) 0.0715(18) -0.0393(16) -0.0271(14) 0.0258(14)
C2 0.0572(17) 0.0607(18) 0.0579(17) -0.0232(15) 0.0008(14) 0.0062(14)
C20 0.0420(15) 0.100(3) 0.124(3) -0.064(2) -0.0426(18) 0.0163(16)
C27 0.084(2) 0.071(2) 0.110(3) -0.043(2) -0.060(2) 0.0215(18)
C17 0.109(3) 0.114(3) 0.070(2) -0.021(2) -0.059(2) -0.024(2)
C18 0.070(2) 0.136(3) 0.0500(17) -0.024(2) -0.0343(16) 0.001(2)

loop_
_atom_type_symbol
_atom_type_description
_atom_type_scat_dispersion_real
_atom_type_scat_dispersion_imag
_atom_type_scat_source
C C 0.0033 0.0016 'International Tables Vol C Tables 4.2.6.8 and 6.1.1.4'
H H 0.0000 0.0000 'International Tables Vol C Tables 4.2.6.8 and 6.1.1.4'
N N 0.0061 0.0033 'International Tables Vol C Tables 4.2.6.8 and 6.1.1.4'
O O 0.0106 0.0060 'International Tables Vol C Tables 4.2.6.8 and 6.1.1.4'
S S 0.1246 0.1234 'International Tables Vol C Tables 4.2.6.8 and 6.1.1.4'

loop_
_geom_angle_atom_site_label_1
_geom_angle_atom_site_label_2
_geom_angle_atom_site_label_3
_geom_angle
N3 S1 C21 107.61(11)
O2 S1 N3 105.95(12)
O2 S1 O1 120.75(15)
O2 S1 C21 107.35(14)
O1 S1 N3 105.57(14)
O1 S1 C21 108.95(12)
C8 N1 C19 127.1(2)
C5 N1 C8 108.01(19)
C5 N1 C19 124.1(2)
C16 N2 C11 107.7(2)
C16 N2 C20 126.6(2)
C11 N2 C20 125.3(2)
C16 N3 S1 118.54(17)
C16 N3 C17 116.9(2)
C17 N3 S1 119.6(2)
C11 C10 C9 106.4(2)
C15 C10 C9 135.0(2)
C15 C10 C11 118.4(2)
C10 C9 C8 131.4(2)
C16 C9 C10 106.4(2)
C16 C9 C8 121.1(2)
N1 C8 C9 124.48(19)
C7 C8 N1 109.5(2)
C7 C8 C9 126.0(2)
N2 C16 N3 121.3(2)
C9 C16 N2 110.7(2)
C9 C16 N3 127.6(2)
N1 C5 C6 108.2(2)
N1 C5 C4 129.4(2)
C4 C5 C6 122.4(2)
C5 C6 C7 107.4(2)
C5 C6 C1 118.4(2)
C1 C6 C7 134.2(2)
N1 C19 H19A 109.5
N1 C19 H19B 109.5
N1 C19 H19C 109.5
H19A C19 H19B 109.5
H19A C19 H19C 109.5
H19B C19 H19C 109.5
N2 C11 C10 108.9(2)
N2 C11 C12 129.3(2)
C12 C11 C10 121.8(2)
C8 C7 C6 106.9(2)
C8 C7 C18 126.8(2)
C6 C7 C18 126.3(2)
C10 C15 H15 120.1
C14 C15 C10 119.7(2)
C14 C15 H15 120.1
C26 C21 S1 120.4(2)
C26 C21 C22 119.9(3)
C22 C21 S1 119.6(2)
C21 C26 H26 120.5
C25 C26 C21 119.1(2)
C25 C26 H26 120.5
C21 C22 H22 120.2
C23 C22 C21 119.5(3)
C23 C22 H22 120.2
C26 C25 H25 119.0
C26 C25 C24 122.0(2)
C24 C25 H25 119.0
C6 C1 H1 120.9
C2 C1 C6 118.2(3)
C2 C1 H1 120.9
C5 C4 H4 121.2
C3 C4 C5 117.7(3)
C3 C4 H4 121.2
C25 C24 C27 120.7(3)
C23 C24 C25 117.8(3)
C23 C24 C27 121.4(3)
C22 C23 H23 119.2
C24 C23 C22 121.6(3)
C24 C23 H23 119.2
C14 C13 H13 119.5
C12 C13 H13 119.5
C12 C13 C14 121.0(3)
C15 C14 C13 121.2(3)
C15 C14 H14 119.4
C13 C14 H14 119.4
C4 C3 H3 119.4
C4 C3 C2 121.3(3)
C2 C3 H3 119.4
C11 C12 H12 121.1
C13 C12 C11 117.9(3)
C13 C12 H12 121.1
C1 C2 C3 122.0(3)
C1 C2 H2 119.0
C3 C2 H2 119.0
N2 C20 H20A 109.5
N2 C20 H20B 109.5
N2 C20 H20C 109.5
H20A C20 H20B 109.5
H20A C20 H20C 109.5
H20B C20 H20C 109.5
C24 C27 H27A 109.5
C24 C27 H27B 109.5
C24 C27 H27C 109.5
H27A C27 H27B 109.5
H27A C27 H27C 109.5
H27B C27 H27C 109.5
N3 C17 H17A 107.0
N3 C17 H17B 107.0
H17A C17 H17B 106.8
C18 C17 N3 121.2(3)
C18 C17 H17A 107.0
C18 C17 H17B 107.0
C7 C18 H18A 106.7
C7 C18 H18B 106.7
C17 C18 C7 122.7(3)
C17 C18 H18A 106.7
C17 C18 H18B 106.7
H18A C18 H18B 106.6

loop_
_geom_bond_atom_site_label_1
_geom_bond_atom_site_label_2
_geom_bond_distance
S1 N3 1.646(2)
S1 O2 1.423(2)
S1 O1 1.425(2)
S1 C21 1.758(3)
N1 C8 1.393(3)
N1 C5 1.378(3)
N1 C19 1.444(3)
N2 C16 1.378(3)
N2 C11 1.380(3)
N2 C20 1.450(3)
N3 C16 1.405(3)
N3 C17 1.483(4)
C10 C9 1.441(3)
C10 C11 1.410(3)
C10 C15 1.397(3)
C9 C8 1.453(3)
C9 C16 1.374(3)
C8 C7 1.369(3)
C5 C6 1.399(3)
C5 C4 1.391(3)
C6 C7 1.427(3)
C6 C1 1.416(3)
C19 H19A 0.9600
C19 H19B 0.9600
C19 H19C 0.9600
C11 C12 1.394(3)
C7 C18 1.488(4)
C15 H15 0.9300
C15 C14 1.362(4)
C21 C26 1.385(3)
C21 C22 1.386(4)
C26 H26 0.9300
C26 C25 1.379(4)
C22 H22 0.9300
C22 C23 1.383(4)
C25 H25 0.9300
C25 C24 1.385(4)
C1 H1 0.9300
C1 C2 1.374(4)
C4 H4 0.9300
C4 C3 1.369(4)
C24 C23 1.373(4)
C24 C27 1.508(4)
C23 H23 0.9300
C13 H13 0.9300
C13 C14 1.397(4)
C13 C12 1.372(4)
C14 H14 0.9300
C3 H3 0.9300
C3 C2 1.381(4)
C12 H12 0.9300
C2 H2 0.9300
C20 H20A 0.9600
C20 H20B 0.9600
C20 H20C 0.9600
C27 H27A 0.9600
C27 H27B 0.9600
C27 H27C 0.9600
C17 H17A 0.9700
C17 H17B 0.9700
C17 C18 1.418(5)
C18 H18A 0.9700
C18 H18B 0.9700
